data_7158603
loop_
_publ_author_name
'Chernykh, Anton V.'
'Chernykh, Alla V.'
'Radchenko, Dmytro S.'
'Chheda, Pratik Rajesh'
'Rusanov, Eduard B.'
'Grygorenko, Oleksandr O.'
'Spies, M. Ashley'
'Volochnyuk, Dmitriy M.'
'Komarov, Igor V.'

_publ_section_title
;
 A stereochemical journey around spirocyclic glutamic acid analogs
;
_journal_name_full 'Organic &amp; Biomolecular Chemistry'
_journal_paper_doi 10.1039/D2OB00146B
_journal_year 2022
_chemical_absolute_configuration ad
_chemical_formula_moiety 'C16 H26 N2 O3 S'
_chemical_formula_sum 'C16 H26 N2 O3 S'
_chemical_formula_weight 326.45
_space_group_crystal_system trigonal
_space_group_IT_number 144
_space_group_name_Hall 'P 31'
_space_group_name_H-M_alt 'P 31'
_atom_sites_solution_hydrogens mixed
_audit_creation_method SHELXL-2016/4
_audit_update_record
;
2021-09-08 deposited with the CCDC.	2022-03-03 downloaded from the CCDC.
;
_cell_angle_alpha 90
_cell_angle_beta 90
_cell_angle_gamma 120
_cell_formula_units_Z 3
_cell_length_a 9.7014(14)
_cell_length_b 9.7014(14)
_cell_length_c 16.297(3)
_cell_measurement_reflns_used 1181
_cell_measurement_temperature 173(2)
_cell_measurement_theta_max 20.90
_cell_measurement_theta_min 2.42
_cell_volume 1328.3(4)
_computing_cell_refinement 'Bruker SMART'
_computing_data_collection 'Bruker SMART'
_computing_data_reduction 'Bruker SAINT'
_computing_molecular_graphics 'Bruker SHELXTL'
_computing_publication_material 'Bruker SHELXTL'
_computing_structure_refinement 'SHELXL-2016/4 (Sheldrick, 2016)'
_computing_structure_solution 'Bruker SHELXTL'
_diffrn_ambient_temperature 173(2)
_diffrn_measured_fraction_theta_full 0.903
_diffrn_measured_fraction_theta_max 0.904
_diffrn_measurement_device_type 'CCD area detector'
_diffrn_measurement_method 'omega scans'
_diffrn_radiation_monochromator graphite
_diffrn_radiation_source 'sealed tube'
_diffrn_radiation_type MoK\a
_diffrn_radiation_wavelength 0.71073
_diffrn_reflns_av_R_equivalents 0.0634
_diffrn_reflns_av_unetI/netI 0.1105
_diffrn_reflns_Laue_measured_fraction_full 0.903
_diffrn_reflns_Laue_measured_fraction_max 0.904
_diffrn_reflns_limit_h_max 11
_diffrn_reflns_limit_h_min -11
_diffrn_reflns_limit_k_max 11
_diffrn_reflns_limit_k_min -10
_diffrn_reflns_limit_l_max 19
_diffrn_reflns_limit_l_min -19
_diffrn_reflns_number 8230
_diffrn_reflns_point_group_measured_fraction_full 0.878
_diffrn_reflns_point_group_measured_fraction_max 0.876
_diffrn_reflns_theta_full 25.242
_diffrn_reflns_theta_max 25.456
_diffrn_reflns_theta_min 2.424
_exptl_absorpt_coefficient_mu 0.196
_exptl_absorpt_correction_T_max 0.98
_exptl_absorpt_correction_T_min 0.61
_exptl_absorpt_correction_type numerical
_exptl_absorpt_process_details SADABS
_exptl_crystal_colour colourless
_exptl_crystal_density_diffrn 1.224
_exptl_crystal_description needle
_exptl_crystal_F_000 528
_exptl_crystal_size_max 0.460
_exptl_crystal_size_mid 0.120
_exptl_crystal_size_min 0.100
_refine_diff_density_max 0.154
_refine_diff_density_min -0.170
_refine_diff_density_rms 0.035
_refine_ls_abs_structure_details
;
 Flack x determined using 755 quotients [(I+)-(I-)]/[(I+)+(I-)]
 (Parsons, Flack and Wagner, Acta Cryst. B69 (2013) 249-259).
;
_refine_ls_abs_structure_Flack 0.11(7)
_refine_ls_extinction_method none
_refine_ls_goodness_of_fit_ref 0.728
_refine_ls_hydrogen_treatment mixed
_refine_ls_matrix_type full
_refine_ls_number_parameters 203
_refine_ls_number_reflns 2879
_refine_ls_number_restraints 1
_refine_ls_restrained_S_all 0.728
_refine_ls_R_factor_all 0.0599
_refine_ls_R_factor_gt 0.0394
_refine_ls_shift/su_max 0.000
_refine_ls_shift/su_mean 0.000
_refine_ls_structure_factor_coef Fsqd
_refine_ls_weighting_details 'w=1/[\s^2^(Fo^2^)] where P=(Fo^2^+2Fc^2^)/3'
_refine_ls_weighting_scheme calc
_refine_ls_wR_factor_gt 0.0656
_refine_ls_wR_factor_ref 0.0708
_reflns_Friedel_coverage 0.937
_reflns_Friedel_fraction_full 0.853
_reflns_Friedel_fraction_max 0.848
_reflns_number_gt 2074
_reflns_number_total 2879
_reflns_threshold_expression 'I > 2\s(I)'
_cod_data_source_file d2ob00146b2.cif
_cod_data_source_block xray37[54b]
_cod_database_code 7158603
_shelx_shelxl_version_number 2016/4
_shelx_space_group_comment
;
The symmetry employed for this shelxl refinement is uniquely defined
by the following loop, which should always be used as a source of
symmetry information in preference to the above space-group names.
They are only intended as comments.
;
_shelx_estimated_absorpt_t_min 0.915
_shelx_estimated_absorpt_t_max 0.981

loop_
_space_group_symop_operation_xyz
'x, y, z'
'-y, x-y, z+1/3'
'-x+y, -x, z+2/3'

loop_
_atom_site_label
_atom_site_type_symbol
_atom_site_fract_x
_atom_site_fract_y
_atom_site_fract_z
_atom_site_U_iso_or_equiv
_atom_site_adp_type
_atom_site_occupancy
_atom_site_site_symmetry_order
_atom_site_calc_flag
_atom_site_refinement_flags_posn
_atom_site_refinement_flags_adp
_atom_site_refinement_flags_occupancy
_atom_site_disorder_assembly
_atom_site_disorder_group
S1 S 0.08124(13) 0.06365(12) 0.23063(6) 0.0331(3) Uani 1 1 d . . . . .
N1 N 0.2088(4) 0.2603(4) 0.2250(2) 0.0285(8) Uani 1 1 d . . . . .
N2 N 0.4784(5) 0.1440(5) 0.1699(3) 0.0558(12) Uani 1 1 d . . . . .
O1 O 0.0726(3) 0.0019(4) 0.3144(2) 0.0479(9) Uani 1 1 d . . . . .
O2 O 0.4085(4) 0.6005(3) 0.46957(18) 0.0401(8) Uani 1 1 d . . . . .
O3 O 0.2391(3) 0.5207(3) 0.36288(17) 0.0326(7) Uani 1 1 d . . . . .
C1 C 0.3763(5) 0.3164(5) 0.2409(3) 0.0267(10) Uani 1 1 d . . . . .
C2 C 0.4868(5) 0.4950(5) 0.2215(2) 0.0289(10) Uani 1 1 d . . . . .
H2A H 0.551359 0.514808 0.171252 0.035 Uiso 1 1 calc R U . . .
H2B H 0.431672 0.557547 0.221162 0.035 Uiso 1 1 calc R U . . .
C3 C 0.5788(5) 0.5116(5) 0.3016(3) 0.0343(11) Uani 1 1 d . . . . .
H3A H 0.595652 0.602740 0.336038 0.041 Uiso 1 1 calc R U . . .
H3B H 0.679997 0.511895 0.292963 0.041 Uiso 1 1 calc R U . . .
C4 C 0.4409(4) 0.3498(5) 0.3313(2) 0.0259(9) Uani 1 1 d . . . . .
C5 C 0.4754(6) 0.2405(6) 0.3849(3) 0.0392(12) Uani 1 1 d . . . . .
H5A H 0.588234 0.267505 0.384350 0.047 Uiso 1 1 calc R U . . .
H5B H 0.403300 0.125631 0.374700 0.047 Uiso 1 1 calc R U . . .
C6 C 0.4296(6) 0.3050(5) 0.4600(3) 0.0366(12) Uani 1 1 d . . . . .
H6A H 0.521165 0.395925 0.487143 0.044 Uiso 1 1 calc R U . . .
H6B H 0.362367 0.222070 0.500324 0.044 Uiso 1 1 calc R U . . .
C7 C 0.3356(5) 0.3538(5) 0.4023(2) 0.0264(9) Uani 1 1 d . . . . .
H7 H 0.224189 0.263328 0.396096 0.032 Uiso 1 1 calc R U . . .
C8 C 0.3337(5) 0.5046(5) 0.4172(2) 0.0285(10) Uani 1 1 d . . . . .
C9 C 0.2289(6) 0.6656(5) 0.3677(3) 0.0413(12) Uani 1 1 d . . . . .
H9 H 0.232408 0.696417 0.426604 0.050 Uiso 1 1 calc R U . . .
C10 C 0.3649(7) 0.7974(5) 0.3229(3) 0.0581(15) Uani 1 1 d . . . . .
H10A H 0.357201 0.894169 0.326429 0.087 Uiso 1 1 calc R U . . .
H10B H 0.465301 0.817113 0.347548 0.087 Uiso 1 1 calc R U . . .
H10C H 0.361669 0.767542 0.265165 0.087 Uiso 1 1 calc R U . . .
C11 C 0.0676(6) 0.6216(6) 0.3318(3) 0.0481(13) Uani 1 1 d . . . . .
H11A H 0.053137 0.714550 0.333281 0.072 Uiso 1 1 calc R U . . .
H11B H 0.062057 0.586603 0.274892 0.072 Uiso 1 1 calc R U . . .
H11C H -0.016410 0.535182 0.364077 0.072 Uiso 1 1 calc R U . . .
C12 C 0.4286(5) 0.2161(5) 0.1989(3) 0.0337(10) Uani 1 1 d . . . . .
C13 C -0.1023(5) 0.0760(5) 0.2163(3) 0.0333(10) Uani 1 1 d . . . . .
C14 C -0.1321(6) 0.1493(6) 0.2923(3) 0.0514(14) Uani 1 1 d . . . . .
H14A H -0.140405 0.085539 0.340668 0.077 Uiso 1 1 calc R U . . .
H14B H -0.043633 0.258191 0.299658 0.077 Uiso 1 1 calc R U . . .
H14C H -0.231496 0.151232 0.285416 0.077 Uiso 1 1 calc R U . . .
C15 C -0.0879(6) 0.1667(5) 0.1386(3) 0.0410(12) Uani 1 1 d . . . . .
H15A H -0.068862 0.114336 0.092103 0.062 Uiso 1 1 calc R U . . .
H15B H -0.186588 0.168894 0.129527 0.062 Uiso 1 1 calc R U . . .
H15C H 0.001275 0.275854 0.143769 0.062 Uiso 1 1 calc R U . . .
C16 C -0.2319(6) -0.0982(6) 0.2072(3) 0.0531(14) Uani 1 1 d . . . . .
H16A H -0.239831 -0.155565 0.258057 0.080 Uiso 1 1 calc R U . . .
H16B H -0.334060 -0.104357 0.195949 0.080 Uiso 1 1 calc R U . . .
H16C H -0.204931 -0.146498 0.161649 0.080 Uiso 1 1 calc R U . . .
H1 H 0.184(5) 0.329(5) 0.258(3) 0.041(13) Uiso 1 1 d . . . . .

loop_
_atom_site_aniso_label
_atom_site_aniso_U_11
_atom_site_aniso_U_22
_atom_site_aniso_U_33
_atom_site_aniso_U_23
_atom_site_aniso_U_13
_atom_site_aniso_U_12
S1 0.0350(7) 0.0216(6) 0.0392(6) -0.0004(5) -0.0039(5) 0.0117(5)
N1 0.029(2) 0.0227(19) 0.034(2) -0.0024(16) -0.0030(16) 0.0131(17)
N2 0.068(3) 0.061(3) 0.054(3) -0.009(2) 0.005(2) 0.044(3)
O1 0.050(2) 0.0386(19) 0.050(2) 0.0121(16) -0.0067(16) 0.0179(17)
O2 0.051(2) 0.0372(19) 0.037(2) -0.0093(15) -0.0082(15) 0.0252(17)
O3 0.0446(19) 0.0340(17) 0.0300(17) -0.0030(13) -0.0045(14) 0.0279(16)
C1 0.026(2) 0.028(2) 0.028(2) -0.0017(18) -0.0003(18) 0.015(2)
C2 0.028(2) 0.027(2) 0.029(2) 0.0017(19) 0.0032(19) 0.011(2)
C3 0.028(2) 0.037(3) 0.033(2) -0.0029(19) 0.001(2) 0.012(2)
C4 0.029(2) 0.026(2) 0.024(2) 0.0005(18) 0.0000(18) 0.015(2)
C5 0.052(3) 0.045(3) 0.034(3) -0.001(2) -0.007(2) 0.035(3)
C6 0.050(3) 0.033(3) 0.029(2) 0.000(2) -0.004(2) 0.022(2)
C7 0.034(2) 0.023(2) 0.024(2) 0.0009(17) 0.0005(18) 0.016(2)
C8 0.032(3) 0.030(2) 0.021(2) 0.0016(19) 0.0032(19) 0.013(2)
C9 0.068(4) 0.044(3) 0.033(3) -0.005(2) 0.001(2) 0.043(3)
C10 0.088(4) 0.029(3) 0.062(4) -0.004(3) -0.006(3) 0.033(3)
C11 0.067(4) 0.061(3) 0.040(3) -0.002(2) -0.001(3) 0.049(3)
C12 0.037(3) 0.036(3) 0.031(2) -0.003(2) -0.002(2) 0.020(2)
C13 0.028(3) 0.030(3) 0.039(3) 0.0009(19) -0.003(2) 0.012(2)
C14 0.037(3) 0.064(4) 0.050(3) -0.010(3) 0.005(2) 0.022(3)
C15 0.040(3) 0.034(3) 0.045(3) -0.003(2) -0.012(2) 0.016(2)
C16 0.040(3) 0.035(3) 0.064(3) 0.006(3) -0.006(3) 0.004(2)

loop_
_atom_type_symbol
_atom_type_description
_atom_type_scat_dispersion_real
_atom_type_scat_dispersion_imag
_atom_type_scat_source
C C 0.0033 0.0016 'International Tables Vol C Tables 4.2.6.8 and 6.1.1.4'
H H 0.0000 0.0000 'International Tables Vol C Tables 4.2.6.8 and 6.1.1.4'
N N 0.0061 0.0033 'International Tables Vol C Tables 4.2.6.8 and 6.1.1.4'
O O 0.0106 0.0060 'International Tables Vol C Tables 4.2.6.8 and 6.1.1.4'
S S 0.1246 0.1234 'International Tables Vol C Tables 4.2.6.8 and 6.1.1.4'

loop_
_geom_angle_atom_site_label_1
_geom_angle_atom_site_label_2
_geom_angle_atom_site_label_3
_geom_angle
_geom_angle_site_symmetry_1
_geom_angle_site_symmetry_3
_geom_angle_publ_flag
O1 S1 N1 111.82(18) . . ?
O1 S1 C13 106.3(2) . . ?
N1 S1 C13 96.06(18) . . ?
C1 N1 S1 117.8(3) . . ?
C8 O3 C9 117.2(3) . . ?
N1 C1 C12 111.1(4) . . ?
N1 C1 C2 113.7(3) . . ?
C12 C1 C2 111.8(4) . . ?
N1 C1 C4 120.0(3) . . ?
C12 C1 C4 109.8(3) . . ?
C2 C1 C4 88.8(3) . . ?
C3 C2 C1 89.2(3) . . ?
C2 C3 C4 89.8(3) . . ?
C5 C4 C3 120.2(4) . . ?
C5 C4 C7 88.1(3) . . ?
C3 C4 C7 117.0(3) . . ?
C5 C4 C1 126.4(3) . . ?
C3 C4 C1 88.2(3) . . ?
C7 C4 C1 120.2(3) . . ?
C4 C5 C6 88.0(3) . . ?
C5 C6 C7 88.6(3) . . ?
C8 C7 C6 120.1(4) . . ?
C8 C7 C4 118.4(3) . . ?
C6 C7 C4 87.1(3) . . ?
O2 C8 O3 124.3(4) . . ?
O2 C8 C7 125.1(4) . . ?
O3 C8 C7 110.6(3) . . ?
O3 C9 C10 110.0(4) . . ?
O3 C9 C11 105.3(4) . . ?
C10 C9 C11 113.5(4) . . ?
N2 C12 C1 175.1(5) . . ?
C15 C13 C14 113.1(4) . . ?
C15 C13 C16 110.4(4) . . ?
C14 C13 C16 110.6(4) . . ?
C15 C13 S1 109.3(3) . . ?
C14 C13 S1 109.8(3) . . ?
C16 C13 S1 103.1(3) . . ?

loop_
_geom_bond_atom_site_label_1
_geom_bond_atom_site_label_2
_geom_bond_distance
_geom_bond_site_symmetry_2
_geom_bond_publ_flag
S1 O1 1.477(3) . ?
S1 N1 1.679(4) . ?
S1 C13 1.858(4) . ?
N1 C1 1.455(5) . ?
N2 C12 1.133(5) . ?
O2 C8 1.202(4) . ?
O3 C8 1.339(5) . ?
O3 C9 1.460(5) . ?
C1 C12 1.472(6) . ?
C1 C2 1.547(6) . ?
C1 C4 1.571(5) . ?
C2 C3 1.542(6) . ?
C3 C4 1.546(6) . ?
C4 C5 1.534(5) . ?
C4 C7 1.556(5) . ?
C5 C6 1.537(6) . ?
C6 C7 1.539(6) . ?
C7 C8 1.493(6) . ?
C9 C10 1.491(7) . ?
C9 C11 1.518(6) . ?
C13 C15 1.507(6) . ?
C13 C14 1.527(6) . ?
C13 C16 1.528(6) . ?
